data_7212523
loop_
_publ_author_name
'Bu, Fei'
'Xiao, Shou-Jun'

_publ_section_title
;
 A 4-connected anionic metal--organic nanotube constructed from indium
 isophthalate
;
_journal_issue 11
_journal_name_full CrystEngComm
_journal_page_first 3385
_journal_paper_doi 10.1039/c001284j
_journal_volume 12
_journal_year 2010
_chemical_formula_sum 'C20 H20 In N O8'
_chemical_formula_weight 517.19
_chemical_name_systematic
;
?
;
_space_group_IT_number 174
_symmetry_space_group_name_Hall 'P -6'
_symmetry_space_group_name_H-M 'P -6'
_atom_sites_solution_hydrogens geom
_atom_sites_solution_primary direct
_atom_sites_solution_secondary difmap
_audit_creation_method SHELXL-97
_cell_angle_alpha 90.00
_cell_angle_beta 90.00
_cell_angle_gamma 120.00
_cell_formula_units_Z 3
_cell_length_a 15.8818(5)
_cell_length_b 15.8818(5)
_cell_length_c 9.9176(7)
_cell_measurement_temperature 296(2)
_cell_volume 2166.39(18)
_computing_structure_refinement 'SHELXL-97 (Sheldrick, 2008)'
_computing_structure_solution 'SHELXS-97 (Sheldrick, 2008)'
_diffrn_ambient_temperature 296(2)
_diffrn_measured_fraction_theta_full 0.999
_diffrn_measured_fraction_theta_max 0.999
_diffrn_radiation_monochromator graphite
_diffrn_radiation_source 'fine-focus sealed tube'
_diffrn_radiation_type MoK\a
_diffrn_radiation_wavelength 0.71073
_diffrn_reflns_av_R_equivalents 0.0324
_diffrn_reflns_av_sigmaI/netI 0.0330
_diffrn_reflns_limit_h_max 18
_diffrn_reflns_limit_h_min -15
_diffrn_reflns_limit_k_max 16
_diffrn_reflns_limit_k_min -18
_diffrn_reflns_limit_l_max 11
_diffrn_reflns_limit_l_min -11
_diffrn_reflns_number 10603
_diffrn_reflns_theta_full 24.88
_diffrn_reflns_theta_max 24.88
_diffrn_reflns_theta_min 2.05
_exptl_absorpt_coefficient_mu 0.852
_exptl_crystal_density_diffrn 1.189
_exptl_crystal_density_method 'not measured'
_exptl_crystal_F_000 780
_refine_diff_density_max 1.364
_refine_diff_density_min -0.795
_refine_diff_density_rms 0.169
_refine_ls_abs_structure_details 'Flack H D (1983), Acta Cryst. A39, 876-881'
_refine_ls_abs_structure_Flack 0.02(7)
_refine_ls_extinction_method none
_refine_ls_goodness_of_fit_ref 1.116
_refine_ls_hydrogen_treatment mixed
_refine_ls_matrix_type full
_refine_ls_number_parameters 141
_refine_ls_number_reflns 2643
_refine_ls_number_restraints 0
_refine_ls_restrained_S_all 1.116
_refine_ls_R_factor_all 0.0579
_refine_ls_R_factor_gt 0.0547
_refine_ls_shift/su_max 0.000
_refine_ls_shift/su_mean 0.000
_refine_ls_structure_factor_coef Fsqd
_refine_ls_weighting_details 'calc w=1/[\s^2^(Fo^2^)+(0.1028P)^2^+1.4626P] where P=(Fo^2^+2Fc^2^)/3'
_refine_ls_weighting_scheme calc
_refine_ls_wR_factor_gt 0.1512
_refine_ls_wR_factor_ref 0.1544
_reflns_number_gt 2460
_reflns_number_total 2643
_reflns_threshold_expression >2sigma(I)
_cod_data_source_file c001284j.txt
_cod_data_source_block 1
_cod_database_code 7212523

loop_
_symmetry_equiv_pos_as_xyz
'x, y, z'
'-x+y, -x, -z'
'-y, x-y, z'
'x, y, -z'
'-x+y, -x, z'
'-y, x-y, -z'

loop_
_atom_site_label
_atom_site_type_symbol
_atom_site_fract_x
_atom_site_fract_y
_atom_site_fract_z
_atom_site_U_iso_or_equiv
_atom_site_adp_type
_atom_site_occupancy
_atom_site_symmetry_multiplicity
_atom_site_calc_flag
_atom_site_refinement_flags
In1 In 0.28350(4) 0.36037(4) 0.0000 0.0433(2) Uani 1 2 d S
O11 O 0.4066(8) 0.3265(7) 0.0000 0.091(4) Uani 1 2 d S
O12 O 0.2552(6) 0.2089(6) 0.0000 0.055(2) Uani 1 2 d S
O13 O 0.2606(10) -0.1814(8) 0.0000 0.114(5) Uani 1 2 d S
O14 O 0.1591(6) -0.1298(6) 0.0000 0.056(2) Uani 1 2 d S
O21 O 0.3715(5) 0.4803(5) 0.1406(5) 0.0695(16) Uani 1 1 d .
O22 O 0.2733(4) 0.3451(4) 0.2432(4) 0.0656(13) Uani 1 1 d .
C11 C 0.3722(9) 0.1594(8) 0.0000 0.101(7) Uani 1 2 d S
C12 C 0.2988(9) 0.0609(9) 0.0000 0.059(3) Uani 1 2 d S
H12 H 0.2337 0.0443 0.0000 0.070 Uiso 1 2 calc SR
C13 C 0.3234(11) -0.0104(9) 0.0000 0.074(4) Uani 1 2 d S
C14 C 0.4209(12) 0.0134(12) 0.0000 0.130(9) Uani 1 2 d S
H14 H 0.4372 -0.0353 0.0000 0.156 Uiso 1 2 calc SR
C15 C 0.4932(13) 0.1108(16) 0.0000 0.24(2) Uani 1 2 d S
H15 H 0.5586 0.1285 0.0000 0.291 Uiso 1 2 calc SR
C16 C 0.4658(11) 0.1800(12) 0.0000 0.21(2) Uani 1 2 d S
H16 H 0.5144 0.2450 0.0000 0.250 Uiso 1 2 calc SR
C17 C 0.3432(9) 0.2330(8) 0.0000 0.064(4) Uani 1 2 d S
C18 C 0.2433(11) -0.1138(9) 0.0000 0.066(4) Uani 1 2 d S
C21 C 0.3749(6) 0.4794(6) 0.3792(6) 0.0546(19) Uani 1 1 d .
C22 C 0.3393(8) 0.4346(9) 0.5000 0.048(2) Uani 1 2 d S
H22 H 0.2885 0.3706 0.5000 0.058 Uiso 1 2 calc SR
C24 C 0.4530(8) 0.5798(8) 0.3809(8) 0.075(3) Uani 1 1 d .
H24 H 0.4788 0.6124 0.3002 0.090 Uiso 1 1 calc R
C25 C 0.4887(12) 0.6263(11) 0.5000 0.092(5) Uani 1 2 d S
H25 H 0.5382 0.6910 0.5000 0.111 Uiso 1 2 calc SR
C27 C 0.3370(6) 0.4310(7) 0.2490(6) 0.0529(19) Uani 1 1 d .
N31 N 0.352(3) 0.627(3) 0.0000 0.146(12) Uiso 0.67 2 d SP
C31 C 0.3333 0.6667 0.1223(19) 0.090(5) Uiso 1 3 d S

loop_
_atom_site_aniso_label
_atom_site_aniso_U_11
_atom_site_aniso_U_22
_atom_site_aniso_U_33
_atom_site_aniso_U_23
_atom_site_aniso_U_13
_atom_site_aniso_U_12
In1 0.0270(4) 0.0244(4) 0.0750(4) 0.000 0.000 0.0103(3)
O11 0.044(5) 0.034(5) 0.191(12) 0.000 0.000 0.018(4)
O12 0.045(5) 0.034(4) 0.096(6) 0.000 0.000 0.027(4)
O13 0.086(10) 0.034(5) 0.219(14) 0.000 0.000 0.027(6)
O14 0.044(6) 0.032(4) 0.078(5) 0.000 0.000 0.008(4)
O21 0.085(4) 0.077(4) 0.047(3) 0.000(3) 0.005(3) 0.041(4)
O22 0.071(4) 0.070(5) 0.051(2) 0.003(2) -0.002(2) 0.032(4)
C11 0.023(6) 0.012(5) 0.26(2) 0.000 0.000 0.004(5)
C12 0.026(6) 0.036(6) 0.106(9) 0.000 0.000 0.011(5)
C13 0.042(7) 0.026(6) 0.154(12) 0.000 0.000 0.017(6)
C14 0.041(8) 0.039(8) 0.32(3) 0.000 0.000 0.025(7)
C15 0.025(8) 0.062(12) 0.65(7) 0.000 0.000 0.025(8)
C16 0.016(7) 0.024(7) 0.58(6) 0.000 0.000 0.003(6)
C17 0.033(7) 0.021(6) 0.126(11) 0.000 0.000 0.005(5)
C18 0.054(9) 0.028(7) 0.093(9) 0.000 0.000 0.005(6)
C21 0.061(5) 0.070(6) 0.043(4) 0.001(3) 0.000(3) 0.040(5)
C22 0.042(6) 0.060(7) 0.046(5) 0.000 0.000 0.027(5)
C24 0.072(6) 0.086(7) 0.057(5) 0.012(4) 0.007(4) 0.032(5)
C25 0.093(12) 0.058(9) 0.077(8) 0.000 0.000 0.001(7)
C27 0.050(5) 0.070(6) 0.050(4) 0.004(3) 0.006(3) 0.038(5)

loop_
_atom_type_symbol
_atom_type_description
_atom_type_scat_dispersion_real
_atom_type_scat_dispersion_imag
_atom_type_scat_source
C C 0.0033 0.0016 'International Tables Vol C Tables 4.2.6.8 and 6.1.1.4'
H H 0.0000 0.0000 'International Tables Vol C Tables 4.2.6.8 and 6.1.1.4'
In In -0.7276 1.3100 'International Tables Vol C Tables 4.2.6.8 and 6.1.1.4'
N N 0.0061 0.0033 'International Tables Vol C Tables 4.2.6.8 and 6.1.1.4'
O O 0.0106 0.0060 'International Tables Vol C Tables 4.2.6.8 and 6.1.1.4'

loop_
_geom_angle_atom_site_label_1
_geom_angle_atom_site_label_2
_geom_angle_atom_site_label_3
_geom_angle
_geom_angle_site_symmetry_1
_geom_angle_site_symmetry_3
O14 In1 O21 121.7(3) 3 .
O14 In1 O21 121.7(3) 3 4
O21 In1 O21 78.4(3) . 4
O14 In1 O12 82.2(3) 3 .
O21 In1 O12 129.4(2) . .
O21 In1 O12 129.4(2) 4 .
O14 In1 O11 140.5(4) 3 .
O21 In1 O11 87.5(3) . .
O21 In1 O11 87.5(3) 4 .
O12 In1 O11 58.3(4) . .
O14 In1 O22 86.83(13) 3 .
O21 In1 O22 55.84(19) . .
O21 In1 O22 134.3(2) 4 .
O12 In1 O22 85.65(13) . .
O11 In1 O22 89.93(14) . .
O14 In1 O22 86.83(13) 3 4
O21 In1 O22 134.3(2) . 4
O21 In1 O22 55.84(19) 4 4
O12 In1 O22 85.65(13) . 4
O11 In1 O22 89.93(14) . 4
O22 In1 O22 169.9(3) . 4
O14 In1 O13 54.0(4) 3 3
O21 In1 O13 81.3(3) . 3
O21 In1 O13 81.3(3) 4 3
O12 In1 O13 136.2(4) . 3
O11 In1 O13 165.5(4) . 3
O22 In1 O13 91.33(14) . 3
O22 In1 O13 91.33(14) 4 3
O14 In1 C17 110.5(4) 3 .
O21 In1 C17 110.4(3) . .
O21 In1 C17 110.4(3) 4 .
O12 In1 C17 28.3(4) . .
O11 In1 C17 30.0(4) . .
O22 In1 C17 87.41(14) . .
O22 In1 C17 87.41(14) 4 .
O13 In1 C17 164.5(4) 3 .
O14 In1 C27 105.35(19) 3 4
O21 In1 C27 106.9(2) . 4
O21 In1 C27 28.5(2) 4 4
O12 In1 C27 107.8(2) . 4
O11 In1 C27 88.22(19) . 4
O22 In1 C27 162.7(2) . 4
O22 In1 C27 27.4(2) 4 4
O13 In1 C27 86.3(2) 3 4
C17 In1 C27 99.3(2) . 4
O14 In1 C27 105.35(19) 3 .
O21 In1 C27 28.5(2) . .
O21 In1 C27 106.9(2) 4 .
O12 In1 C27 107.8(2) . .
O11 In1 C27 88.22(19) . .
O22 In1 C27 27.4(2) . .
O22 In1 C27 162.7(2) 4 .
O13 In1 C27 86.3(2) 3 .
C17 In1 C27 99.3(2) . .
C27 In1 C27 135.4(4) 4 .
O14 In1 C18 26.7(4) 3 3
O21 In1 C18 102.4(3) . 3
O21 In1 C18 102.4(3) 4 3
O12 In1 C18 108.9(4) . 3
O11 In1 C18 167.2(4) . 3
O22 In1 C18 88.94(14) . 3
O22 In1 C18 88.94(14) 4 3
O13 In1 C18 27.3(4) 3 3
C17 In1 C18 137.2(4) . 3
C27 In1 C18 96.6(2) 4 3
C27 In1 C18 96.6(2) . 3
C17 O11 In1 90.2(8) . .
C17 O12 In1 94.5(7) . .
C18 O13 In1 82.6(10) . 2
C18 O14 In1 102.6(8) . 2
C27 O21 In1 96.3(5) . .
C27 O22 In1 87.6(4) . .
C16 C11 C12 117.9(12) . .
C16 C11 C17 123.8(12) . .
C12 C11 C17 118.3(12) . .
C13 C12 C11 119.9(12) . .
C13 C12 H12 120.0 . .
C11 C12 H12 120.0 . .
C12 C13 C14 120.7(14) . .
C12 C13 C18 118.1(13) . .
C14 C13 C18 121.1(13) . .
C15 C14 C13 119.1(14) . .
C15 C14 H14 120.4 . .
C13 C14 H14 120.4 . .
C16 C15 C14 118.4(15) . .
C16 C15 H15 120.8 . .
C14 C15 H15 120.8 . .
C11 C16 C15 123.9(15) . .
C11 C16 H16 118.1 . .
C15 C16 H16 118.1 . .
O12 C17 O11 116.9(11) . .
O12 C17 C11 120.6(11) . .
O11 C17 C11 122.5(12) . .
O12 C17 In1 57.1(6) . .
O11 C17 In1 59.8(7) . .
C11 C17 In1 177.7(9) . .
O14 C18 O13 120.8(12) . .
O14 C18 C13 117.9(12) . .
O13 C18 C13 121.3(14) . .
O14 C18 In1 50.7(6) . 2
O13 C18 In1 70.2(8) . 2
C13 C18 In1 168.5(11) . 2
C22 C21 C24 117.8(7) . .
C22 C21 C27 123.0(9) . .
C24 C21 C27 119.1(7) . .
C21 C22 C21 123.0(11) . 4_556
C21 C22 H22 118.5 . .
C21 C22 H22 118.5 4_556 .
C25 C24 C21 120.2(9) . .
C25 C24 H24 119.9 . .
C21 C24 H24 119.9 . .
C24 C25 C24 120.9(14) . 4_556
C24 C25 H25 119.6 . .
C24 C25 H25 119.6 4_556 .
O22 C27 O21 120.2(7) . .
O22 C27 C21 121.1(6) . .
O21 C27 C21 118.7(8) . .
O22 C27 In1 65.0(4) . .
O21 C27 In1 55.2(4) . .
C21 C27 In1 173.8(6) . .
N31 N31 N31 60.000(2) 3_665 2_565
N31 N31 C31 61.1(9) 3_665 2_565
N31 N31 C31 61.1(9) 2_565 2_565
N31 N31 C31 61.1(9) 3_665 .
N31 N31 C31 61.1(9) 2_565 .
C31 N31 C31 112(2) 2_565 .
N31 C31 N31 57.9(19) 2_565 3_665
N31 C31 N31 57.9(19) 2_565 .
N31 C31 N31 57.9(19) 3_665 .

loop_
_geom_bond_atom_site_label_1
_geom_bond_atom_site_label_2
_geom_bond_distance
_geom_bond_site_symmetry_2
In1 O14 2.115(8) 3
In1 O21 2.206(6) .
In1 O21 2.206(6) 4
In1 O12 2.215(7) .
In1 O11 2.272(10) .
In1 O22 2.421(4) .
In1 O22 2.422(4) 4
In1 O13 2.532(14) 3
In1 C17 2.629(13) .
In1 C27 2.669(7) 4
In1 C27 2.669(7) .
In1 C18 2.669(12) 3
O11 C17 1.313(15) .
O12 C17 1.252(16) .
O13 C18 1.233(19) .
O13 In1 2.532(14) 2
O14 C18 1.230(17) .
O14 In1 2.115(8) 2
O21 C27 1.281(9) .
O22 C27 1.228(10) .
C11 C16 1.35(2) .
C11 C12 1.408(17) .
C11 C17 1.454(18) .
C12 C13 1.370(18) .
C12 H12 0.9300 .
C13 C14 1.40(2) .
C13 C18 1.492(18) .
C14 C15 1.39(3) .
C14 H14 0.9300 .
C15 C16 1.37(2) .
C15 H15 0.9300 .
C16 H16 0.9300 .
C18 In1 2.669(12) 2
C21 C22 1.363(9) .
C21 C24 1.451(15) .
C21 C27 1.470(10) .
C22 C21 1.363(9) 4_556
C22 H22 0.9300 .
C24 C25 1.358(12) .
C24 H24 0.9300 .
C25 C24 1.358(12) 4_556
C25 H25 0.9300 .
N31 N31 1.42(5) 3_665
N31 N31 1.42(5) 2_565
N31 C31 1.46(2) 2_565
N31 C31 1.46(2) .
C31 N31 1.46(2) 2_565
C31 N31 1.46(2) 3_665
